data_2224135
loop_
_publ_author_name
'Arshad, Muhammad Nadeem'
'Zia-ur-Rehman, Muhammad'
'Khan, Islam Ullah'
'Shafiq, Muhammad'

_publ_section_title
;4-Hydroxy-<i>N</i>-(2,4,6-tribromophenyl)-2<i>H</i>-1,2-benzothiazine-3-carboxamide
 1,1-dioxide
;
_journal_coeditor_code BT5126
_journal_issue 12
_journal_name_full 'Acta Crystallographica Section E'
_journal_page_first o2998
_journal_paper_doi 10.1107/S1600536809046029
_journal_volume 65
_journal_year 2009
_chemical_formula_iupac 'C15 H9 Br3 N2 O4 S'
_chemical_formula_moiety 'C15 H9 Br3 N2 O4 S'
_chemical_formula_sum 'C15 H9 Br3 N2 O4 S'
_chemical_formula_weight 553.03
_chemical_name_systematic
'4-Hydroxy-<i>N</i>-(2,4,6-tribromophenyl)-2<i>H</i>-1,2-benzothiazine-3-carboxamide 1,1-dioxide'
_space_group_IT_number 2
_symmetry_cell_setting triclinic
_symmetry_space_group_name_Hall '-P 1'
_symmetry_space_group_name_H-M 'P -1'
_atom_sites_solution_hydrogens geom
_atom_sites_solution_primary direct
_atom_sites_solution_secondary difmap
_audit_creation_method SHELXL-97
_cell_angle_alpha 83.618(2)
_cell_angle_beta 86.280(2)
_cell_angle_gamma 87.684(2)
_cell_formula_units_Z 2
_cell_length_a 7.5082(4)
_cell_length_b 8.7486(6)
_cell_length_c 13.0669(9)
_cell_measurement_reflns_used 5092
_cell_measurement_temperature 296(2)
_cell_measurement_theta_max 24.18
_cell_measurement_theta_min 2.34
_cell_volume 850.72(9)
_computing_cell_refinement 'SAINT (Bruker, 2007)'
_computing_data_collection 'APEX2 (Bruker, 2007)'
_computing_data_reduction 'SAINT (Bruker, 2007)'
_computing_molecular_graphics 'PLATON (Spek, 2009) and Mercury (Macrae <i>et al.</i>,  2006)'
_computing_publication_material 'PLATON (Spek, 2009)'
_computing_structure_refinement 'SHELXL97 (Sheldrick, 2008)'
_computing_structure_solution 'SHELXS97 (Sheldrick, 2008)'
_diffrn_ambient_temperature 296(2)
_diffrn_measured_fraction_theta_full 0.984
_diffrn_measured_fraction_theta_max 0.966
_diffrn_measurement_device_type 'Bruker APEXII CCD area-detector'
_diffrn_measurement_method '\f and \w'
_diffrn_radiation_monochromator graphite
_diffrn_radiation_source 'fine-focus sealed tube'
_diffrn_radiation_type MoK\a
_diffrn_radiation_wavelength 0.71073
_diffrn_reflns_av_R_equivalents 0.0312
_diffrn_reflns_av_sigmaI/netI 0.0367
_diffrn_reflns_limit_h_max 9
_diffrn_reflns_limit_h_min -9
_diffrn_reflns_limit_k_max 11
_diffrn_reflns_limit_k_min -11
_diffrn_reflns_limit_l_max 16
_diffrn_reflns_limit_l_min -16
_diffrn_reflns_number 16515
_diffrn_reflns_theta_full 25.00
_diffrn_reflns_theta_max 27.56
_diffrn_reflns_theta_min 1.57
_exptl_absorpt_coefficient_mu 7.260
_exptl_absorpt_correction_T_max 0.5023
_exptl_absorpt_correction_T_min 0.3549
_exptl_absorpt_correction_type multi-scan
_exptl_absorpt_process_details '(SADABS; Sheldrick,  2007)'
_exptl_crystal_colour 'Light yellow'
_exptl_crystal_density_diffrn 2.159
_exptl_crystal_density_method 'not measured'
_exptl_crystal_description Needle
_exptl_crystal_F_000 532
_exptl_crystal_size_max 0.18
_exptl_crystal_size_mid 0.16
_exptl_crystal_size_min 0.11
_refine_diff_density_max 1.159
_refine_diff_density_min -0.628
_refine_ls_extinction_method none
_refine_ls_goodness_of_fit_ref 1.012
_refine_ls_hydrogen_treatment constr
_refine_ls_matrix_type full
_refine_ls_number_parameters 227
_refine_ls_number_reflns 3794
_refine_ls_number_restraints 0
_refine_ls_restrained_S_all 1.012
_refine_ls_R_factor_all 0.0755
_refine_ls_R_factor_gt 0.0427
_refine_ls_shift/su_max 0.000
_refine_ls_shift/su_mean 0.000
_refine_ls_structure_factor_coef Fsqd
_refine_ls_weighting_details 'calc w=1/[\s^2^(Fo^2^)+(0.0490P)^2^+2.0189P] where P=(Fo^2^+2Fc^2^)/3'
_refine_ls_weighting_scheme calc
_refine_ls_wR_factor_gt 0.0979
_refine_ls_wR_factor_ref 0.1155
_reflns_number_gt 2599
_reflns_number_total 3794
_reflns_threshold_expression I>2\s(I)
_cod_data_source_file bt5126.cif
_cod_data_source_block I
_cod_database_code 2224135
_cod_database_fobs_code 2224135

loop_
_symmetry_equiv_pos_as_xyz
'x, y, z'
'-x, -y, -z'

loop_
_atom_site_type_symbol
_atom_site_label
_atom_site_fract_x
_atom_site_fract_y
_atom_site_fract_z
_atom_site_U_iso_or_equiv
_atom_site_adp_type
_atom_site_calc_flag
_atom_site_refinement_flags
_atom_site_occupancy
_atom_site_disorder_assembly
_atom_site_disorder_group
Br Br1 0.82014(8) 0.13368(9) 0.54929(5) 0.0701(2) Uani d . 1 . .
Br Br2 0.30934(9) 0.34516(6) 0.26785(4) 0.0603(2) Uani d . 1 . .
Br Br3 0.17498(9) 0.43843(7) 0.68227(5) 0.0629(2) Uani d . 1 . .
C C1 0.8054(6) 0.2197(6) 1.0575(4) 0.0373(11) Uani d . 1 . .
C C2 0.8789(7) 0.2424(6) 1.1475(4) 0.0462(12) Uani d . 1 . .
H H2 0.9024 0.3412 1.1617 0.055 Uiso calc R 1 . .
C C3 0.9184(8) 0.1144(8) 1.2182(5) 0.0591(15) Uani d . 1 . .
H H3 0.9641 0.1286 1.2808 0.071 Uiso calc R 1 . .
C C4 0.8905(7) -0.0287(8) 1.1956(5) 0.0625(17) Uani d . 1 . .
H H4A 0.9211 -0.1127 1.2419 0.075 Uiso calc R 1 . .
C C5 0.8152(6) -0.0538(6) 1.1026(4) 0.0454(12) Uani d . 1 . .
H H5 0.7971 -0.1533 1.0878 0.055 Uiso calc R 1 . .
C C6 0.7687(6) 0.0711(5) 1.0339(4) 0.0360(10) Uani d . 1 . .
C C7 0.6899(6) 0.0507(5) 0.9372(4) 0.0364(10) Uani d . 1 . .
C C8 0.6194(6) 0.1678(5) 0.8750(4) 0.0354(10) Uani d . 1 . .
C C9 0.5696(6) 0.1459(6) 0.7707(4) 0.0382(11) Uani d . 1 . .
C C10 0.4863(6) 0.2808(5) 0.6055(4) 0.0361(10) Uani d . 1 . .
C C11 0.5909(6) 0.2214(5) 0.5271(4) 0.0392(11) Uani d . 1 . .
C C12 0.5352(7) 0.2323(6) 0.4267(4) 0.0430(12) Uani d . 1 . .
H H12 0.6034 0.1874 0.3753 0.052 Uiso calc R 1 . .
C C13 0.3776(7) 0.3105(5) 0.4054(4) 0.0383(11) Uani d . 1 . .
C C14 0.2718(7) 0.3729(5) 0.4799(4) 0.0421(12) Uani d . 1 . .
H H14 0.1655 0.4259 0.4638 0.050 Uiso calc R 1 . .
C C15 0.3259(6) 0.3557(5) 0.5797(4) 0.0401(11) Uani d . 1 . .
N N1 0.6041(5) 0.3207(4) 0.9051(3) 0.0383(9) Uani d . 1 . .
H H1 0.5118 0.3798 0.8931 0.046 Uiso calc R 1 . .
N N2 0.5404(6) 0.2763(5) 0.7070(3) 0.0430(10) Uani d . 1 . .
H H2A 0.5560 0.3627 0.7303 0.052 Uiso calc R 1 . .
O O2 0.9238(5) 0.3836(4) 0.8929(3) 0.0500(9) Uani d . 1 . .
O O3 0.5570(5) 0.0166(4) 0.7438(3) 0.0492(9) Uani d . 1 . .
O O4 0.6955(5) -0.0922(4) 0.9118(3) 0.0470(9) Uani d . 1 . .
H H4 0.6471 -0.0940 0.8575 0.070 Uiso calc R 1 . .
O O1A 0.7151(5) 0.5147(4) 1.0094(3) 0.0481(9) Uani d . 1 . .
S S1 0.77172(16) 0.37606(13) 0.96331(10) 0.0381(3) Uani d . 1 . .

loop_
_atom_site_aniso_label
_atom_site_aniso_U_11
_atom_site_aniso_U_22
_atom_site_aniso_U_33
_atom_site_aniso_U_12
_atom_site_aniso_U_13
_atom_site_aniso_U_23
Br1 0.0467(3) 0.1064(6) 0.0550(4) 0.0271(3) -0.0078(3) -0.0070(3)
Br2 0.0949(5) 0.0455(3) 0.0440(3) 0.0073(3) -0.0311(3) -0.0082(2)
Br3 0.0685(4) 0.0635(4) 0.0548(4) 0.0185(3) 0.0116(3) -0.0145(3)
C1 0.032(2) 0.046(3) 0.034(3) 0.0044(19) -0.0033(19) -0.005(2)
C2 0.048(3) 0.052(3) 0.041(3) -0.002(2) -0.008(2) -0.011(2)
C3 0.051(3) 0.085(5) 0.044(3) -0.008(3) -0.007(3) -0.018(3)
C4 0.043(3) 0.067(4) 0.070(4) -0.005(3) -0.004(3) 0.024(3)
C5 0.038(3) 0.050(3) 0.047(3) -0.003(2) -0.003(2) 0.005(2)
C6 0.029(2) 0.042(3) 0.037(3) 0.0009(19) 0.0021(19) -0.006(2)
C7 0.035(2) 0.037(3) 0.038(3) 0.0014(19) 0.002(2) -0.007(2)
C8 0.036(2) 0.037(3) 0.035(3) 0.0008(19) -0.0050(19) -0.013(2)
C9 0.039(3) 0.041(3) 0.035(3) 0.003(2) -0.004(2) -0.009(2)
C10 0.043(3) 0.034(2) 0.033(3) -0.002(2) -0.007(2) -0.006(2)
C11 0.043(3) 0.038(3) 0.037(3) 0.004(2) -0.007(2) -0.005(2)
C12 0.050(3) 0.042(3) 0.038(3) 0.003(2) 0.002(2) -0.010(2)
C13 0.047(3) 0.030(2) 0.039(3) -0.001(2) -0.011(2) -0.006(2)
C14 0.044(3) 0.037(3) 0.046(3) 0.005(2) -0.010(2) -0.004(2)
C15 0.043(3) 0.035(3) 0.042(3) 0.000(2) 0.005(2) -0.009(2)
N1 0.040(2) 0.037(2) 0.041(2) 0.0094(17) -0.0127(17) -0.0113(18)
N2 0.062(3) 0.036(2) 0.033(2) 0.0022(19) -0.0145(19) -0.0089(18)
O2 0.048(2) 0.050(2) 0.050(2) 0.0003(16) 0.0008(17) 0.0019(17)
O3 0.067(2) 0.041(2) 0.042(2) -0.0016(17) -0.0091(17) -0.0152(17)
O4 0.056(2) 0.041(2) 0.047(2) -0.0037(16) 0.0011(17) -0.0202(16)
O1A 0.053(2) 0.045(2) 0.052(2) 0.0170(16) -0.0234(17) -0.0265(17)
S1 0.0404(6) 0.0357(6) 0.0399(7) 0.0042(5) -0.0088(5) -0.0094(5)

loop_
_atom_type_symbol
_atom_type_description
_atom_type_scat_dispersion_real
_atom_type_scat_dispersion_imag
_atom_type_scat_source
C C 0.0033 0.0016 'International Tables Vol C Tables 4.2.6.8 and 6.1.1.4'
H H 0.0000 0.0000 'International Tables Vol C Tables 4.2.6.8 and 6.1.1.4'
N N 0.0061 0.0033 'International Tables Vol C Tables 4.2.6.8 and 6.1.1.4'
O O 0.0106 0.0060 'International Tables Vol C Tables 4.2.6.8 and 6.1.1.4'
S S 0.1246 0.1234 'International Tables Vol C Tables 4.2.6.8 and 6.1.1.4'
Br Br -0.2901 2.4595 'International Tables Vol C Tables 4.2.6.8 and 6.1.1.4'

loop_
_geom_angle_atom_site_label_1
_geom_angle_atom_site_label_2
_geom_angle_atom_site_label_3
_geom_angle_site_symmetry_1
_geom_angle_site_symmetry_3
_geom_angle
_geom_angle_publ_flag
C2 C1 C6 . . 121.6(5) ?
C2 C1 S1 . . 119.9(4) ?
C6 C1 S1 . . 118.2(4) ?
C1 C2 C3 . . 119.1(5) ?
C1 C2 H2 . . 120.4 ?
C3 C2 H2 . . 120.4 ?
C4 C3 C2 . . 120.2(6) ?
C4 C3 H3 . . 119.9 ?
C2 C3 H3 . . 119.9 ?
C3 C4 C5 . . 121.2(6) ?
C3 C4 H4A . . 119.4 ?
C5 C4 H4A . . 119.4 ?
C6 C5 C4 . . 119.4(5) ?
C6 C5 H5 . . 120.3 ?
C4 C5 H5 . . 120.3 ?
C5 C6 C1 . . 118.3(5) ?
C5 C6 C7 . . 121.3(5) ?
C1 C6 C7 . . 120.4(4) ?
O4 C7 C8 . . 120.9(4) ?
O4 C7 C6 . . 115.6(4) ?
C8 C7 C6 . . 123.4(4) ?
C7 C8 N1 . . 120.9(4) ?
C7 C8 C9 . . 121.2(4) ?
N1 C8 C9 . . 117.7(4) ?
O3 C9 N2 . . 122.8(4) ?
O3 C9 C8 . . 121.5(4) ?
N2 C9 C8 . . 115.8(4) ?
C11 C10 C15 . . 117.4(4) ?
C11 C10 N2 . . 123.0(4) ?
C15 C10 N2 . . 119.5(4) ?
C10 C11 C12 . . 121.3(4) ?
C10 C11 Br1 . . 121.5(4) ?
C12 C11 Br1 . . 117.1(4) ?
C13 C12 C11 . . 118.6(4) ?
C13 C12 H12 . . 120.7 ?
C11 C12 H12 . . 120.7 ?
C14 C13 C12 . . 122.0(5) ?
C14 C13 Br2 . . 118.1(4) ?
C12 C13 Br2 . . 119.8(4) ?
C13 C14 C15 . . 118.5(4) ?
C13 C14 H14 . . 120.7 ?
C15 C14 H14 . . 120.7 ?
C14 C15 C10 . . 122.1(4) ?
C14 C15 Br3 . . 117.9(4) ?
C10 C15 Br3 . . 120.0(4) ?
C8 N1 S1 . . 116.2(3) ?
C8 N1 H1 . . 121.9 ?
S1 N1 H1 . . 121.9 ?
C9 N2 C10 . . 124.8(4) ?
C9 N2 H2A . . 117.6 ?
C10 N2 H2A . . 117.6 ?
C7 O4 H4 . . 109.5 ?
O2 S1 O1A . . 117.6(2) ?
O2 S1 N1 . . 108.5(2) ?
O1A S1 N1 . . 107.9(2) ?
O2 S1 C1 . . 108.0(2) ?
O1A S1 C1 . . 111.6(2) ?
N1 S1 C1 . . 101.9(2) ?

loop_
_geom_bond_atom_site_label_1
_geom_bond_atom_site_label_2
_geom_bond_site_symmetry_2
_geom_bond_distance
_geom_bond_publ_flag
Br1 C11 . 1.882(5) ?
Br2 C13 . 1.890(5) ?
Br3 C15 . 1.886(5) ?
C1 C2 . 1.368(7) ?
C1 C6 . 1.411(7) ?
C1 S1 . 1.757(5) ?
C2 C3 . 1.405(8) ?
C2 H2 . 0.9300 ?
C3 C4 . 1.345(9) ?
C3 H3 . 0.9300 ?
C4 C5 . 1.415(8) ?
C4 H4A . 0.9300 ?
C5 C6 . 1.383(7) ?
C5 H5 . 0.9300 ?
C6 C7 . 1.461(7) ?
C7 O4 . 1.328(5) ?
C7 C8 . 1.348(7) ?
C8 N1 . 1.435(6) ?
C8 C9 . 1.471(6) ?
C9 O3 . 1.230(6) ?
C9 N2 . 1.355(6) ?
C10 C11 . 1.385(7) ?
C10 C15 . 1.391(7) ?
C10 N2 . 1.408(6) ?
C11 C12 . 1.395(7) ?
C12 C13 . 1.371(7) ?
C12 H12 . 0.9300 ?
C13 C14 . 1.363(7) ?
C14 C15 . 1.381(7) ?
C14 H14 . 0.9300 ?
N1 S1 . 1.628(4) ?
N1 H1 . 0.8600 ?
N2 H2A . 0.8600 ?
O2 S1 . 1.418(4) ?
O4 H4 . 0.8200 ?
O1A S1 . 1.450(3) ?

loop_
_geom_hbond_atom_site_label_D
_geom_hbond_atom_site_label_H
_geom_hbond_atom_site_label_A
_geom_hbond_site_symmetry_A
_geom_hbond_distance_DH
_geom_hbond_distance_HA
_geom_hbond_distance_DA
_geom_hbond_angle_DHA
O4 H4 O3 . 0.8200 1.8300 2.561(5) 147.00
N1 H1 O1A 2_667 0.86 2.29 2.966(5) 136.0
N2 H2A Br2 2_666 0.86 2.79 3.597(4) 157.0
O4 H4 Br2 2_656 0.82 2.88 3.403(3) 123.6

loop_
_geom_torsion_atom_site_label_1
_geom_torsion_atom_site_label_2
_geom_torsion_atom_site_label_3
_geom_torsion_atom_site_label_4
_geom_torsion_site_symmetry_1
_geom_torsion_site_symmetry_2
_geom_torsion_site_symmetry_3
_geom_torsion_site_symmetry_4
_geom_torsion
_geom_torsion_publ_flag
C6 C1 C2 C3 . . . . -0.1(7) ?
S1 C1 C2 C3 . . . . -174.8(4) ?
C1 C2 C3 C4 . . . . 2.5(8) ?
C2 C3 C4 C5 . . . . -2.3(9) ?
C3 C4 C5 C6 . . . . -0.3(8) ?
C4 C5 C6 C1 . . . . 2.6(7) ?
C4 C5 C6 C7 . . . . -179.7(5) ?
C2 C1 C6 C5 . . . . -2.4(7) ?
S1 C1 C6 C5 . . . . 172.3(3) ?
C2 C1 C6 C7 . . . . 179.9(4) ?
S1 C1 C6 C7 . . . . -5.3(6) ?
C5 C6 C7 O4 . . . . -11.4(6) ?
C1 C6 C7 O4 . . . . 166.2(4) ?
C5 C6 C7 C8 . . . . 170.3(5) ?
C1 C6 C7 C8 . . . . -12.1(7) ?
O4 C7 C8 N1 . . . . 176.5(4) ?
C6 C7 C8 N1 . . . . -5.3(7) ?
O4 C7 C8 C9 . . . . -8.7(7) ?
C6 C7 C8 C9 . . . . 169.5(4) ?
C7 C8 C9 O3 . . . . 14.5(7) ?
N1 C8 C9 O3 . . . . -170.5(4) ?
C7 C8 C9 N2 . . . . -165.0(4) ?
N1 C8 C9 N2 . . . . 10.0(6) ?
C15 C10 C11 C12 . . . . -1.8(7) ?
N2 C10 C11 C12 . . . . -178.0(5) ?
C15 C10 C11 Br1 . . . . 174.3(4) ?
N2 C10 C11 Br1 . . . . -1.9(7) ?
C10 C11 C12 C13 . . . . 3.3(7) ?
Br1 C11 C12 C13 . . . . -172.9(4) ?
C11 C12 C13 C14 . . . . -2.3(8) ?
C11 C12 C13 Br2 . . . . 173.8(4) ?
C12 C13 C14 C15 . . . . -0.2(8) ?
Br2 C13 C14 C15 . . . . -176.4(4) ?
C13 C14 C15 C10 . . . . 1.8(7) ?
C13 C14 C15 Br3 . . . . -178.5(4) ?
C11 C10 C15 C14 . . . . -0.8(7) ?
N2 C10 C15 C14 . . . . 175.5(4) ?
C11 C10 C15 Br3 . . . . 179.5(4) ?
N2 C10 C15 Br3 . . . . -4.2(6) ?
C7 C8 N1 S1 . . . . 40.0(6) ?
C9 C8 N1 S1 . . . . -135.0(4) ?
O3 C9 N2 C10 . . . . 2.5(7) ?
C8 C9 N2 C10 . . . . -178.0(4) ?
C11 C10 N2 C9 . . . . -64.1(7) ?
C15 C10 N2 C9 . . . . 119.8(5) ?
C8 N1 S1 O2 . . . . 65.2(4) ?
C8 N1 S1 O1A . . . . -166.3(3) ?
C8 N1 S1 C1 . . . . -48.6(4) ?
C2 C1 S1 O2 . . . . 93.0(4) ?
C6 C1 S1 O2 . . . . -81.8(4) ?
C2 C1 S1 O1A . . . . -37.8(5) ?
C6 C1 S1 O1A . . . . 147.4(4) ?
C2 C1 S1 N1 . . . . -152.7(4) ?
C6 C1 S1 N1 . . . . 32.4(4) ?

loop_
_cod_related_entry_id
_cod_related_entry_database
_cod_related_entry_code
1 ChemSpider 24743769
